data_7709925
loop_
_publ_author_name
'Xi, Jing'
'Cen, Peipei'
'Guo, Yan'
'Li, Yuzhu'
'Qin, Yuanyuan'
'Zhang, Yi-Quan'
'Song, Weiming'
'Liu, Xiangyu'

_publ_section_title
;
 Reversible on-off switching of Dy(III) single-molecule magnets via
 single-crystal-to-single-crystal transformation
;
_journal_name_full 'Dalton Transactions'
_journal_paper_doi 10.1039/D2DT00501H
_journal_year 2022
_chemical_formula_moiety 'C32 H18 Cl8 Dy N7 O9'
_chemical_formula_sum 'C32 H18 Cl8 Dy N7 O9'
_chemical_formula_weight 1090.63
_space_group_crystal_system monoclinic
_space_group_IT_number 14
_space_group_name_Hall '-P 2yn'
_space_group_name_H-M_alt 'P 1 21/n 1'
_atom_sites_solution_hydrogens geom
_atom_sites_solution_primary dual
_audit_creation_date 2019-10-08
_audit_creation_method
;
Olex2 1.2
(compiled 2018.05.29 svn.r3508 for OlexSys, GUI svn.r5506)
;
_audit_update_record
;
2022-01-14 deposited with the CCDC.	2022-04-04 downloaded from the CCDC.
;
_cell_angle_alpha 90
_cell_angle_beta 95.797(4)
_cell_angle_gamma 90
_cell_formula_units_Z 4
_cell_length_a 12.0086(5)
_cell_length_b 16.5773(7)
_cell_length_c 20.2262(10)
_cell_measurement_reflns_used 4736
_cell_measurement_temperature 100.01(10)
_cell_measurement_theta_max 73.5950
_cell_measurement_theta_min 3.4120
_cell_volume 4005.8(3)
_computing_cell_refinement 'CrysAlisPro 1.171.38.43f (Rigaku OD, 2015)'
_computing_data_collection 'CrysAlisPro 1.171.38.43f (Rigaku OD, 2015)'
_computing_data_reduction 'CrysAlisPro 1.171.38.43f (Rigaku OD, 2015)'
_computing_molecular_graphics 'Olex2 (Dolomanov et al., 2009)'
_computing_publication_material 'Olex2 (Dolomanov et al., 2009)'
_computing_structure_refinement 'ShelXL (Sheldrick, 2015)'
_computing_structure_solution 'ShelXT (Sheldrick, 2015)'
_diffrn_ambient_environment N~2~
_diffrn_ambient_temperature 100.01(10)
_diffrn_detector 'CCD plate'
_diffrn_detector_area_resol_mean 5.2684
_diffrn_detector_type AtlasS2
_diffrn_measured_fraction_theta_full 0.997
_diffrn_measured_fraction_theta_max 0.963
_diffrn_measurement_details
;
List of Runs (angles in degrees, time in seconds):

  # Type    Start    End  Width  t~exp~   \w     \q     \k     \f   Frames
#--------------------------------------------------------------------------
  1  \w     19.00  64.00   1.00    1.00    --   39.98 -99.00-120.00   45
  2  \w     26.00  53.00   1.00    1.00    --   39.98-125.00   0.00   27
  3  \w     57.00 134.00   1.00    2.00    --  108.20 -45.00  60.00   77
  4  \w     80.00 172.00   1.00    2.00    --  108.20  30.00 -60.00   92
  5  \w    127.00 178.00   1.00    2.00    --  108.20  61.00-120.00   51
  6  \w    124.00 177.00   1.00    2.00    --  108.20  45.00  30.00   53
  7  \w    104.00 178.00   1.00    3.00    --  108.20 125.00 150.00   74
  8  \w     96.00 127.00   1.00    3.00    --  108.20 125.00 120.00   31
  9  \w     79.00 112.00   1.00    3.00    --  108.20  61.00-120.00   33
 10  \w     44.00 101.00   1.00    3.00    --  108.20 -94.00  90.00   57
 11  \w    -66.00  29.00   1.00    1.80    --  -39.98  57.00-150.00   95
 12  \w   -106.00 -16.00   1.00    1.80    --  -39.98 -37.00  30.00   90
;
_diffrn_measurement_device 'four-circle diffractometer'
_diffrn_measurement_device_type 'SuperNova, Dual, Cu at zero, AtlasS2'
_diffrn_measurement_method '\w scans'
_diffrn_orient_matrix_type 'CrysAlisPro convention (1999,Acta A55,543-557)'
_diffrn_orient_matrix_UB_11 -0.0469825000
_diffrn_orient_matrix_UB_12 0.0090720000
_diffrn_orient_matrix_UB_13 -0.0733392000
_diffrn_orient_matrix_UB_21 -0.0700029000
_diffrn_orient_matrix_UB_22 -0.0772006000
_diffrn_orient_matrix_UB_23 0.0052542000
_diffrn_orient_matrix_UB_31 -0.0975986000
_diffrn_orient_matrix_UB_32 0.0508965000
_diffrn_orient_matrix_UB_33 0.0213349000
_diffrn_radiation_monochromator mirror
_diffrn_radiation_probe x-ray
_diffrn_radiation_type CuK\a
_diffrn_radiation_wavelength 1.54184
_diffrn_reflns_av_R_equivalents 0.0654
_diffrn_reflns_av_unetI/netI 0.0948
_diffrn_reflns_Laue_measured_fraction_full 0.997
_diffrn_reflns_Laue_measured_fraction_max 0.963
_diffrn_reflns_limit_h_max 11
_diffrn_reflns_limit_h_min -14
_diffrn_reflns_limit_k_max 17
_diffrn_reflns_limit_k_min -20
_diffrn_reflns_limit_l_max 25
_diffrn_reflns_limit_l_min -25
_diffrn_reflns_number 15315
_diffrn_reflns_point_group_measured_fraction_full 0.997
_diffrn_reflns_point_group_measured_fraction_max 0.963
_diffrn_reflns_theta_full 67.684
_diffrn_reflns_theta_max 74.402
_diffrn_reflns_theta_min 3.454
_diffrn_source 'micro-focus sealed X-ray tube'
_diffrn_source_type 'SuperNova (Cu) X-ray Source'
_exptl_absorpt_coefficient_mu 15.423
_exptl_absorpt_correction_T_max 1.00000
_exptl_absorpt_correction_T_min 0.30630
_exptl_absorpt_correction_type multi-scan
_exptl_absorpt_process_details
;
CrysAlisPro 1.171.38.43f (Rigaku Oxford Diffraction, 2015)
Empirical absorption correction using spherical harmonics,
 implemented in SCALE3 ABSPACK scaling algorithm.
;
_exptl_crystal_colour colourless
_exptl_crystal_colour_primary colourless
_exptl_crystal_density_diffrn 1.808
_exptl_crystal_description block
_exptl_crystal_F_000 2132
_exptl_crystal_size_max 0.13
_exptl_crystal_size_mid 0.11
_exptl_crystal_size_min 0.09
_refine_diff_density_max 1.531
_refine_diff_density_min -1.123
_refine_diff_density_rms 0.167
_refine_ls_extinction_method none
_refine_ls_goodness_of_fit_ref 1.155
_refine_ls_hydrogen_treatment constr
_refine_ls_matrix_type full
_refine_ls_number_parameters 736
_refine_ls_number_reflns 7881
_refine_ls_number_restraints 927
_refine_ls_restrained_S_all 1.092
_refine_ls_R_factor_all 0.1127
_refine_ls_R_factor_gt 0.0905
_refine_ls_shift/su_max 0.001
_refine_ls_shift/su_mean 0.000
_refine_ls_structure_factor_coef Fsqd
_refine_ls_weighting_details 'w=1/[\s^2^(Fo^2^)+(0.0068P)^2^+76.1494P] where P=(Fo^2^+2Fc^2^)/3'
_refine_ls_weighting_scheme calc
_refine_ls_wR_factor_gt 0.1821
_refine_ls_wR_factor_ref 0.1925
_reflns_Friedel_coverage 0.000
_reflns_number_gt 6143
_reflns_number_total 7881
_reflns_threshold_expression 'I > 2\s(I)'
_cod_data_source_file d2dt00501h2.cif
_cod_data_source_block exp_1963
_cod_database_code 7709925
_shelx_shelxl_version_number 2018/3
_shelx_space_group_comment
;
The symmetry employed for this shelxl refinement is uniquely defined
by the following loop, which should always be used as a source of
symmetry information in preference to the above space-group names.
They are only intended as comments.
;
_shelx_estimated_absorpt_t_max 0.337
_shelx_estimated_absorpt_t_min 0.239
_reflns_odcompleteness_completeness 99.74
_reflns_odcompleteness_iscentric 1
_reflns_odcompleteness_theta 66.97
_olex2_refinement_description
;
1. Fixed Uiso
 At 1.2 times of:
  All C(H) groups, All C(H,H) groups
2. Uiso/Uaniso restraints and constraints
C12 \\sim C12A \\sim C13 \\sim C13A \\sim C14 \\sim C14A: within 2A with sigma
of 0.01 and sigma for terminal atoms of 0.02
C21 \\sim C21A \\sim C22 \\sim C22A \\sim C23A \\sim C24 \\sim C25 \\sim C25A
\\sim C26 \\sim C26A \\sim C24A \\sim C23 \\sim O5 \\sim O5A \\sim O6 \\sim O6A
\\sim N6 \\sim N6A: within 2A with sigma of 0.01 and sigma for terminal atoms
of 0.02
C27 \\sim C27A \\sim C28 \\sim C28A \\sim C29 \\sim C30 \\sim C30A \\sim C31
\\sim C31A \\sim C32A \\sim C32 \\sim Cl7 \\sim Cl7A: within 2A with sigma of
0.01 and sigma for terminal atoms of 0.02
Uanis(O6) \\sim Ueq: with sigma of 0.001 and sigma for terminal atoms of 0.002
Uanis(Cl7A) \\sim Ueq: with sigma of 0.001 and sigma for terminal atoms of 0.002
Uanis(Cl2A) = Uanis(Cl2)
Uanis(C11) = Uanis(C11A)
Uanis(C14) = Uanis(C14A)
Uanis(C28) = Uanis(C28A)
3. Rigid body (RIGU) restrains
 Cl7, Cl8, O7, O8, O9, N7, C27, C28, C29, C30, C31, C32
 with sigma for 1-2 distances of 0.004 and sigma for 1-3 distances of 0.004
 Cl5, Cl6, O4, O5, O6, N6, C21, C22, C23, C24, C25, C26
 with sigma for 1-2 distances of 0.004 and sigma for 1-3 distances of 0.004
 Cl5A, Cl6A, O4, O5A, O6A, N6A, C21A, C22A, C23A, C24A, C25A, C26A
 with sigma for 1-2 distances of 0.004 and sigma for 1-3 distances of 0.004
 Cl7A, Cl8A, O7, O8A, O9A, N7A, C27A, C28A, C29A, C30A, C31A, C32A
 with sigma for 1-2 distances of 0.004 and sigma for 1-3 distances of 0.004
 Cl2A, N4, C10, C11, C12, C13, C14
 with sigma for 1-2 distances of 0.004 and sigma for 1-3 distances of 0.004
 Cl2, N4, C10, C11A, C12A, C13A, C14A
 with sigma for 1-2 distances of 0.004 and sigma for 1-3 distances of 0.004
4. Others
 Sof(Cl2A)=Sof(Cl5A)=Sof(Cl6A)=Sof(O5A)=Sof(O6A)=Sof(N6A)=Sof(C21A)=Sof(C22A)=
 Sof(C23A)=Sof(H23A)=Sof(C24A)=Sof(C25A)=Sof(H25A)=Sof(C26A)=1-FVAR(1)
 Sof(Cl2)=Sof(Cl5)=Sof(Cl6)=Sof(O5)=Sof(O6)=Sof(N6)=Sof(C21)=Sof(C22)=Sof(C23)=
 Sof(H23)=Sof(C24)=Sof(C25)=Sof(H25)=Sof(C26)=FVAR(1)
 Sof(Cl7A)=Sof(Cl8A)=Sof(O8A)=Sof(O9A)=Sof(N7A)=Sof(C27A)=Sof(C28A)=Sof(C29A)=
 Sof(H29A)=Sof(C30A)=Sof(C31A)=Sof(H31A)=Sof(C32A)=1-FVAR(2)
 Sof(Cl7)=Sof(Cl8)=Sof(O8)=Sof(O9)=Sof(N7)=Sof(C27)=Sof(C28)=Sof(C29)=Sof(H29)=
 Sof(C30)=Sof(C31)=Sof(H31)=Sof(C32)=FVAR(2)
 Sof(C11A)=Sof(H11A)=Sof(C12A)=Sof(C13A)=Sof(H13A)=Sof(C14A)=Sof(H14A)=1-FVAR(3)
 Sof(C11)=Sof(H11)=Sof(C12)=Sof(C13)=Sof(H13)=Sof(C14)=Sof(H14)=FVAR(3)
5.a Secondary CH2 refined with riding coordinates:
 C7(H7A,H7B), C8(H8A,H8B)
5.b Aromatic/amide H refined with riding coordinates:
 C1(H1), C2(H2), C4(H4), C6(H6), C9(H9), C11(H11), C11A(H11A), C13(H13),
 C13A(H13A), C14(H14), C14A(H14A), C17(H17), C19(H19), C23(H23), C23A(H23A),
 C25(H25), C25A(H25A), C29(H29), C29A(H29A), C31(H31), C31A(H31A)
;
_olex2_submission_special_instructions 'No special instructions were received'
_oxdiff_exptl_absorpt_empirical_details
;
Empirical correction (ABSPACK) includes:
- Absorption correction using spherical harmonics
- Frame scaling
;
_oxdiff_exptl_absorpt_empirical_full_max 2.036
_oxdiff_exptl_absorpt_empirical_full_min 0.644

loop_
_space_group_symop_operation_xyz
'x, y, z'
'-x+1/2, y+1/2, -z+1/2'
'-x, -y, -z'
'x-1/2, -y-1/2, z-1/2'

loop_
_atom_site_label
_atom_site_type_symbol
_atom_site_fract_x
_atom_site_fract_y
_atom_site_fract_z
_atom_site_U_iso_or_equiv
_atom_site_adp_type
_atom_site_occupancy
_atom_site_site_symmetry_order
_atom_site_calc_flag
_atom_site_refinement_flags_posn
_atom_site_refinement_flags_adp
_atom_site_refinement_flags_occupancy
_atom_site_disorder_assembly
_atom_site_disorder_group
Dy1 Dy 0.63994(5) 0.28729(4) 0.58204(3) 0.01844(16) Uani 1 1 d . . . . .
Cl1 Cl 0.4369(3) 0.62507(19) 0.74169(18) 0.0520(9) Uani 1 1 d . . . . .
Cl2 Cl 0.8535(9) -0.0826(6) 0.4772(5) 0.0472(18) Uani 0.504(8) 1 d . U P A 1
Cl2A Cl 0.9048(9) -0.0718(6) 0.4947(6) 0.0472(18) Uani 0.496(8) 1 d . U P A 2
Cl3 Cl 0.7976(2) 0.42555(18) 0.74869(16) 0.0365(7) Uani 1 1 d . . . . .
Cl4 Cl 0.9823(2) 0.21883(19) 0.58475(14) 0.0329(6) Uani 1 1 d . . . . .
Cl5 Cl 0.7817(7) 0.1856(5) 0.7549(4) 0.0288(17) Uani 0.504(8) 1 d . U P A 1
Cl5A Cl 0.7369(8) 0.1723(6) 0.7579(5) 0.045(2) Uani 0.496(8) 1 d . U P A 2
Cl6 Cl 0.3494(6) 0.1551(5) 0.6576(5) 0.0411(19) Uani 0.504(8) 1 d . U P A 1
Cl6A Cl 0.3289(7) 0.1588(5) 0.6237(5) 0.0385(19) Uani 0.496(8) 1 d . U P A 2
Cl7 Cl 0.2991(6) 0.3665(4) 0.5763(4) 0.0247(13) Uani 0.623(16) 1 d . U P B 1
Cl7A Cl 0.3098(12) 0.3802(9) 0.5936(7) 0.031(3) Uani 0.377(16) 1 d . U P B 2
Cl8 Cl 0.4972(8) 0.1896(7) 0.3967(4) 0.062(3) Uani 0.623(16) 1 d . U P B 1
Cl8A Cl 0.4542(13) 0.1929(10) 0.4047(8) 0.060(4) Uani 0.377(16) 1 d . U P B 2
O1 O 0.8017(6) 0.3120(4) 0.6361(4) 0.0227(16) Uani 1 1 d . . . . .
O2 O 1.2289(7) 0.4198(7) 0.8137(5) 0.051(3) Uani 1 1 d . . . . .
O3 O 1.2975(7) 0.3226(6) 0.7604(5) 0.045(2) Uani 1 1 d . . . . .
O4 O 0.5709(7) 0.2136(5) 0.6570(4) 0.0336(18) Uani 1 1 d . U . . .
O5 O 0.5781(17) 0.0150(11) 0.9228(10) 0.048(4) Uani 0.504(8) 1 d . U P A 1
O5A O 0.478(2) 0.0014(14) 0.8960(11) 0.053(4) Uani 0.496(8) 1 d . U P A 2
O6 O 0.4100(18) -0.0024(13) 0.8840(11) 0.041(3) Uani 0.504(8) 1 d . U P A 1
O6A O 0.3155(18) 0.0018(11) 0.8442(10) 0.047(4) Uani 0.496(8) 1 d . U P A 2
O7 O 0.4842(7) 0.2945(5) 0.5168(4) 0.0337(18) Uani 1 1 d . U . . .
O8 O -0.0118(16) 0.2495(16) 0.4062(10) 0.058(6) Uani 0.623(16) 1 d . U P B 1
O8A O -0.033(2) 0.304(2) 0.4270(15) 0.052(7) Uani 0.377(16) 1 d . U P B 2
O9 O 0.0675(16) 0.1634(13) 0.3445(8) 0.054(5) Uani 0.623(16) 1 d . U P B 1
O9A O 0.023(3) 0.207(2) 0.3610(18) 0.061(8) Uani 0.377(16) 1 d . U P B 2
N1 N 0.5682(7) 0.4059(5) 0.6442(4) 0.0218(19) Uani 1 1 d . . . . .
N2 N 0.6842(9) 0.4221(6) 0.5375(5) 0.037(3) Uani 1 1 d . . . . .
N3 N 0.7213(8) 0.2837(6) 0.4742(5) 0.031(2) Uani 1 1 d . . . . .
N4 N 0.7083(8) 0.1488(5) 0.5476(5) 0.0266(19) Uani 1 1 d . U . . .
N5 N 1.2195(8) 0.3647(7) 0.7718(5) 0.033(2) Uani 1 1 d . . . . .
N6 N 0.505(2) 0.0296(14) 0.8804(12) 0.037(3) Uani 0.504(8) 1 d . U P A 1
N6A N 0.404(2) 0.0199(13) 0.8488(12) 0.041(3) Uani 0.496(8) 1 d . U P A 2
N7 N 0.0732(16) 0.2166(16) 0.3889(9) 0.041(4) Uani 0.623(16) 1 d . U P B 1
N7A N 0.038(3) 0.260(3) 0.4073(18) 0.036(6) Uani 0.377(16) 1 d . U P B 2
C1 C 0.5116(9) 0.3987(7) 0.6967(6) 0.028(3) Uani 1 1 d . . . . .
H1 H 0.498343 0.347103 0.712231 0.034 Uiso 1 1 calc R . . . .
C2 C 0.4700(9) 0.4651(7) 0.7307(5) 0.028(2) Uani 1 1 d . . . . .
H2 H 0.433200 0.458451 0.768614 0.033 Uiso 1 1 calc R . . . .
C3 C 0.4875(10) 0.5414(7) 0.7040(6) 0.030(3) Uani 1 1 d . . . . .
C4 C 0.5476(10) 0.5499(7) 0.6498(6) 0.032(3) Uani 1 1 d . . . . .
H4 H 0.562754 0.600574 0.633143 0.039 Uiso 1 1 calc R . . . .
C5 C 0.5843(9) 0.4809(7) 0.6211(6) 0.025(2) Uani 1 1 d . . . . .
C6 C 0.6480(11) 0.4863(7) 0.5620(6) 0.037(3) Uani 1 1 d . . . . .
H6 H 0.661117 0.536082 0.543117 0.045 Uiso 1 1 calc R . . . .
C7 C 0.7588(16) 0.4261(8) 0.4836(8) 0.066(6) Uani 1 1 d . . . . .
H7A H 0.836334 0.419629 0.501516 0.079 Uiso 1 1 calc R . . . .
H7B H 0.750772 0.477612 0.460909 0.079 Uiso 1 1 calc R . . . .
C8 C 0.7235(15) 0.3578(8) 0.4362(7) 0.061(5) Uani 1 1 d . . . . .
H8A H 0.649933 0.368687 0.413628 0.073 Uiso 1 1 calc R . . . .
H8B H 0.776050 0.352782 0.403025 0.073 Uiso 1 1 calc R . . . .
C9 C 0.7584(8) 0.2189(7) 0.4514(5) 0.025(2) Uani 1 1 d . . . . .
H9 H 0.785399 0.218620 0.409951 0.030 Uiso 1 1 calc R . . . .
C10 C 0.7587(8) 0.1451(7) 0.4902(5) 0.023(2) Uani 1 1 d . U . . .
C11 C 0.805(9) 0.069(3) 0.471(4) 0.029(5) Uani 0.46(7) 1 d . U P A 1
H11 H 0.845608 0.067296 0.434669 0.034 Uiso 0.46(7) 1 calc R . P A 1
C11A C 0.814(7) 0.081(3) 0.468(4) 0.029(5) Uani 0.54(7) 1 d . U P A 2
H11A H 0.840686 0.081097 0.426661 0.034 Uiso 0.54(7) 1 calc R . P A 2
C12 C 0.790(5) 0.005(2) 0.504(2) 0.039(4) Uani 0.46(7) 1 d . U P A 1
C12A C 0.831(4) 0.013(2) 0.5130(18) 0.037(4) Uani 0.54(7) 1 d . U P A 2
C13 C 0.744(4) 0.008(2) 0.562(2) 0.037(4) Uani 0.46(7) 1 d . U P A 1
H13 H 0.739542 -0.038219 0.586903 0.045 Uiso 0.46(7) 1 calc R . P A 1
C13A C 0.783(4) 0.012(2) 0.575(2) 0.037(4) Uani 0.54(7) 1 d . U P A 2
H13A H 0.790175 -0.030191 0.605103 0.044 Uiso 0.54(7) 1 calc R . P A 2
C14 C 0.701(4) 0.080(4) 0.584(3) 0.037(3) Uani 0.46(7) 1 d . U P A 1
H14 H 0.668313 0.080696 0.623295 0.044 Uiso 0.46(7) 1 calc R . P A 1
C14A C 0.723(4) 0.084(3) 0.585(3) 0.037(3) Uani 0.54(7) 1 d . U P A 2
H14A H 0.687539 0.085541 0.623786 0.044 Uiso 0.54(7) 1 calc R . P A 2
C15 C 0.8978(8) 0.3242(6) 0.6679(5) 0.021(2) Uani 1 1 d . . . . .
C16 C 0.9148(8) 0.3772(6) 0.7229(5) 0.022(2) Uani 1 1 d . . . . .
C17 C 1.0167(10) 0.3921(7) 0.7565(6) 0.031(3) Uani 1 1 d . . . . .
H17 H 1.024469 0.428565 0.791590 0.037 Uiso 1 1 calc R . . . .
C18 C 1.1092(9) 0.3514(7) 0.7367(6) 0.028(2) Uani 1 1 d . . . . .
C19 C 1.1004(8) 0.2980(6) 0.6842(5) 0.021(2) Uani 1 1 d . . . . .
H19 H 1.162865 0.271097 0.671626 0.025 Uiso 1 1 calc R . . . .
C20 C 0.9970(8) 0.2859(6) 0.6514(5) 0.018(2) Uani 1 1 d . . . . .
C21 C 0.557(3) 0.171(2) 0.7113(17) 0.031(3) Uani 0.504(8) 1 d . U P A 1
C21A C 0.529(3) 0.167(2) 0.6992(17) 0.031(3) Uani 0.496(8) 1 d . U P A 2
C22 C 0.650(2) 0.1519(16) 0.7644(13) 0.030(3) Uani 0.504(8) 1 d . U P A 1
C22A C 0.600(2) 0.1437(16) 0.7536(14) 0.032(3) Uani 0.496(8) 1 d . U P A 2
C23 C 0.628(2) 0.1071(14) 0.8189(13) 0.031(3) Uani 0.504(8) 1 d . U P A 1
H23 H 0.684393 0.095345 0.852792 0.037 Uiso 0.504(8) 1 calc R . P A 1
C23A C 0.566(3) 0.0941(15) 0.8055(14) 0.034(3) Uani 0.496(8) 1 d . U P A 2
H23A H 0.613904 0.078131 0.842173 0.041 Uiso 0.496(8) 1 calc R . P A 2
C24 C 0.516(3) 0.0795(15) 0.8211(14) 0.033(3) Uani 0.504(8) 1 d . U P A 1
C24A C 0.453(3) 0.0719(17) 0.7959(15) 0.035(3) Uani 0.496(8) 1 d . U P A 2
C25 C 0.432(3) 0.0959(16) 0.7752(14) 0.033(3) Uani 0.504(8) 1 d . U P A 1
H25 H 0.360387 0.077598 0.779944 0.039 Uiso 0.504(8) 1 calc R . P A 1
C25A C 0.379(2) 0.0911(14) 0.7431(13) 0.033(3) Uani 0.496(8) 1 d . U P A 2
H25A H 0.304862 0.074829 0.740694 0.039 Uiso 0.496(8) 1 calc R . P A 2
C26 C 0.453(2) 0.1403(15) 0.7204(13) 0.032(3) Uani 0.504(8) 1 d . U P A 1
C26A C 0.420(2) 0.1367(15) 0.6923(14) 0.030(3) Uani 0.496(8) 1 d . U P A 2
C27 C 0.3939(19) 0.2780(17) 0.4846(11) 0.023(3) Uani 0.623(16) 1 d . U P B 1
C27A C 0.372(3) 0.284(3) 0.4948(19) 0.023(3) Uani 0.377(16) 1 d . U P B 2
C28 C 0.2931(18) 0.3061(13) 0.5059(10) 0.022(2) Uani 0.623(16) 1 d . U P B 1
C28A C 0.279(3) 0.323(2) 0.5202(17) 0.022(2) Uani 0.377(16) 1 d . U P B 2
C29 C 0.1859(16) 0.2915(13) 0.4744(10) 0.022(3) Uani 0.623(16) 1 d . U P B 1
H29 H 0.122577 0.315810 0.488437 0.027 Uiso 0.623(16) 1 calc R . P B 1
C29A C 0.173(3) 0.316(2) 0.4965(16) 0.026(6) Uani 0.377(16) 1 d . U P B 2
H29A H 0.115313 0.339044 0.516811 0.032 Uiso 0.377(16) 1 calc R . P B 2
C30 C 0.1793(19) 0.2376(13) 0.4198(9) 0.024(3) Uani 0.623(16) 1 d . U P B 1
C30A C 0.155(3) 0.270(2) 0.4381(17) 0.024(3) Uani 0.377(16) 1 d . U P B 2
C31 C 0.2760(17) 0.2068(12) 0.3966(8) 0.024(3) Uani 0.623(16) 1 d . U P B 1
H31 H 0.271508 0.172259 0.360159 0.029 Uiso 0.623(16) 1 calc R . P B 1
C31A C 0.233(3) 0.228(2) 0.4086(16) 0.025(3) Uani 0.377(16) 1 d . U P B 2
H31A H 0.215479 0.196276 0.371196 0.030 Uiso 0.377(16) 1 calc R . P B 2
C32 C 0.3781(17) 0.2282(13) 0.4284(10) 0.025(3) Uani 0.623(16) 1 d . U P B 1
C32A C 0.346(3) 0.238(2) 0.4407(17) 0.024(3) Uani 0.377(16) 1 d . U P B 2

loop_
_atom_site_aniso_label
_atom_site_aniso_U_11
_atom_site_aniso_U_22
_atom_site_aniso_U_33
_atom_site_aniso_U_23
_atom_site_aniso_U_13
_atom_site_aniso_U_12
Dy1 0.0206(3) 0.0149(3) 0.0209(3) 0.0011(3) 0.0079(2) 0.0023(3)
Cl1 0.073(2) 0.0280(16) 0.061(2) -0.0133(15) 0.0349(19) 0.0094(16)
Cl2 0.062(6) 0.025(3) 0.057(5) -0.009(3) 0.019(4) 0.018(4)
Cl2A 0.062(6) 0.025(3) 0.057(5) -0.009(3) 0.019(4) 0.018(4)
Cl3 0.0288(14) 0.0322(15) 0.0496(18) -0.0122(13) 0.0099(12) 0.0024(12)
Cl4 0.0272(13) 0.0379(16) 0.0350(14) -0.0119(13) 0.0089(11) 0.0013(13)
Cl5 0.026(4) 0.030(4) 0.032(3) 0.007(3) 0.009(3) -0.006(3)
Cl5A 0.037(6) 0.046(5) 0.050(5) 0.005(4) 0.000(5) -0.007(4)
Cl6 0.025(4) 0.045(4) 0.054(5) 0.015(4) 0.007(4) 0.006(3)
Cl6A 0.027(4) 0.028(3) 0.061(5) 0.017(4) 0.005(4) 0.003(3)
Cl7 0.026(3) 0.022(3) 0.026(3) -0.004(2) 0.006(2) 0.001(2)
Cl7A 0.030(3) 0.031(4) 0.031(4) -0.0019(19) 0.004(2) 0.0012(19)
Cl8 0.039(5) 0.101(6) 0.047(4) -0.049(4) 0.008(3) 0.016(5)
Cl8A 0.037(8) 0.076(8) 0.069(8) -0.051(6) 0.024(6) 0.000(7)
O1 0.017(4) 0.022(4) 0.029(4) -0.007(3) 0.001(3) 0.002(3)
O2 0.036(5) 0.075(7) 0.040(5) -0.020(5) -0.001(4) -0.018(5)
O3 0.017(4) 0.060(6) 0.057(6) 0.003(5) -0.004(4) 0.001(4)
O4 0.052(5) 0.021(4) 0.032(4) 0.002(3) 0.024(4) 0.006(4)
O5 0.059(7) 0.041(9) 0.047(8) 0.015(7) 0.022(6) -0.002(7)
O5A 0.080(8) 0.037(8) 0.045(7) 0.010(7) 0.017(7) 0.002(8)
O6 0.043(4) 0.040(4) 0.040(4) 0.001(2) 0.008(2) -0.001(2)
O6A 0.069(7) 0.028(8) 0.049(9) -0.001(7) 0.033(6) -0.004(6)
O7 0.033(4) 0.035(5) 0.032(4) -0.014(4) -0.001(3) 0.004(3)
O8 0.031(7) 0.096(15) 0.047(10) 0.001(10) 0.009(8) -0.012(9)
O8A 0.038(10) 0.063(17) 0.057(15) 0.045(12) 0.011(11) 0.012(11)
O9 0.051(11) 0.071(12) 0.037(8) -0.008(7) -0.011(7) -0.024(9)
O9A 0.035(16) 0.081(19) 0.059(15) 0.004(13) -0.025(12) -0.003(14)
N1 0.023(5) 0.022(5) 0.021(4) 0.003(4) 0.009(3) 0.007(4)
N2 0.058(7) 0.021(5) 0.036(6) 0.016(4) 0.029(5) 0.016(5)
N3 0.037(5) 0.026(5) 0.032(5) 0.008(4) 0.013(4) 0.011(5)
N4 0.031(5) 0.018(4) 0.032(5) -0.005(3) 0.009(4) 0.003(4)
N5 0.028(5) 0.046(7) 0.023(5) 0.006(5) -0.001(4) -0.010(5)
N6 0.052(5) 0.024(6) 0.039(6) 0.001(5) 0.027(4) 0.000(5)
N6A 0.063(6) 0.023(5) 0.040(6) -0.001(5) 0.023(5) 0.002(5)
N7 0.030(6) 0.063(11) 0.029(8) 0.001(7) 0.004(5) -0.020(7)
N7A 0.025(8) 0.050(16) 0.031(12) 0.032(10) -0.003(8) -0.004(9)
C1 0.032(6) 0.025(6) 0.029(6) -0.005(5) 0.013(5) -0.002(5)
C2 0.024(6) 0.037(7) 0.021(5) -0.008(5) 0.001(4) 0.005(5)
C3 0.033(6) 0.024(6) 0.034(6) -0.012(5) 0.003(5) 0.008(5)
C4 0.045(7) 0.018(6) 0.036(7) 0.005(5) 0.016(6) 0.010(5)
C5 0.026(6) 0.021(6) 0.031(6) -0.006(5) 0.014(5) -0.003(5)
C6 0.063(9) 0.016(6) 0.039(7) 0.011(5) 0.037(6) 0.015(6)
C7 0.120(15) 0.031(8) 0.061(10) 0.022(7) 0.071(10) 0.021(9)
C8 0.115(14) 0.026(7) 0.050(9) 0.016(6) 0.054(9) 0.029(8)
C9 0.021(5) 0.033(6) 0.023(5) 0.003(5) 0.004(4) 0.002(5)
C10 0.015(5) 0.024(5) 0.029(5) -0.006(4) 0.005(4) -0.001(4)
C11 0.033(13) 0.022(8) 0.034(6) -0.004(6) 0.017(6) 0.003(10)
C11A 0.033(13) 0.022(8) 0.034(6) -0.004(6) 0.017(6) 0.003(10)
C12 0.048(11) 0.024(6) 0.048(8) 0.004(6) 0.026(8) 0.010(8)
C12A 0.045(11) 0.024(6) 0.047(8) 0.002(6) 0.025(8) 0.009(8)
C13 0.046(10) 0.024(5) 0.046(7) 0.004(5) 0.025(7) 0.010(7)
C13A 0.047(10) 0.023(5) 0.046(7) 0.004(5) 0.027(7) 0.010(7)
C14 0.047(9) 0.024(5) 0.044(5) 0.004(4) 0.025(6) 0.011(6)
C14A 0.047(9) 0.024(5) 0.044(5) 0.004(4) 0.025(6) 0.011(6)
C15 0.020(5) 0.016(5) 0.028(5) 0.004(4) 0.013(4) -0.005(4)
C16 0.016(5) 0.020(5) 0.032(6) 0.001(4) 0.006(4) -0.006(4)
C17 0.042(7) 0.020(6) 0.030(6) -0.003(5) 0.008(5) -0.010(5)
C18 0.020(5) 0.029(6) 0.033(6) 0.008(5) 0.000(4) -0.008(5)
C19 0.020(5) 0.027(6) 0.016(5) 0.010(4) 0.008(4) 0.011(4)
C20 0.018(5) 0.014(5) 0.021(5) 0.011(4) -0.001(4) 0.005(4)
C21 0.046(6) 0.014(5) 0.036(6) -0.001(5) 0.022(5) 0.006(5)
C21A 0.047(6) 0.014(5) 0.036(6) 0.000(5) 0.022(5) 0.006(5)
C22 0.045(7) 0.015(5) 0.035(5) -0.001(5) 0.022(5) 0.006(6)
C22A 0.049(6) 0.016(5) 0.036(5) -0.002(4) 0.021(5) 0.005(5)
C23 0.047(6) 0.015(5) 0.034(6) -0.002(5) 0.022(5) 0.005(5)
C23A 0.052(6) 0.019(5) 0.036(5) -0.001(4) 0.022(5) 0.005(5)
C24 0.049(6) 0.019(5) 0.037(5) -0.002(4) 0.025(4) 0.005(5)
C24A 0.052(5) 0.020(5) 0.037(5) -0.001(4) 0.024(4) 0.005(5)
C25 0.048(6) 0.017(5) 0.037(6) 0.000(5) 0.024(4) 0.004(5)
C25A 0.048(6) 0.017(5) 0.037(6) 0.000(5) 0.027(5) 0.006(5)
C26 0.046(6) 0.016(5) 0.037(5) 0.000(5) 0.025(5) 0.005(5)
C26A 0.045(6) 0.014(5) 0.036(6) 0.000(5) 0.023(5) 0.008(5)
C27 0.027(5) 0.022(5) 0.019(5) 0.003(4) 0.006(4) 0.001(5)
C27A 0.028(5) 0.023(5) 0.018(6) 0.003(5) 0.006(5) 0.002(5)
C28 0.026(4) 0.021(4) 0.018(5) 0.003(4) 0.005(4) 0.000(4)
C28A 0.026(4) 0.021(4) 0.018(5) 0.003(4) 0.005(4) 0.000(4)
C29 0.024(4) 0.024(5) 0.019(5) 0.000(5) 0.007(4) 0.003(5)
C29A 0.025(7) 0.037(16) 0.019(10) 0.001(9) 0.011(7) -0.001(8)
C30 0.026(5) 0.027(6) 0.018(5) -0.001(4) 0.008(4) -0.003(5)
C30A 0.025(6) 0.026(7) 0.021(7) 0.001(6) 0.006(5) 0.003(5)
C31 0.028(5) 0.029(6) 0.017(5) -0.003(5) 0.010(4) 0.000(5)
C31A 0.026(5) 0.027(6) 0.022(6) -0.001(5) 0.006(5) 0.002(5)
C32 0.027(5) 0.027(5) 0.023(5) 0.000(4) 0.005(4) 0.003(5)
C32A 0.027(5) 0.027(5) 0.018(5) 0.001(4) 0.008(4) 0.001(5)

loop_
_atom_type_symbol
_atom_type_description
_atom_type_scat_dispersion_real
_atom_type_scat_dispersion_imag
_atom_type_scat_source
C C 0.0181 0.0091 'International Tables Vol C Tables 4.2.6.8 and 6.1.1.4'
H H 0.0000 0.0000 'International Tables Vol C Tables 4.2.6.8 and 6.1.1.4'
Cl Cl 0.3639 0.7018 'International Tables Vol C Tables 4.2.6.8 and 6.1.1.4'
Dy Dy -9.8046 9.8477 'International Tables Vol C Tables 4.2.6.8 and 6.1.1.4'
N N 0.0311 0.0180 'International Tables Vol C Tables 4.2.6.8 and 6.1.1.4'
O O 0.0492 0.0322 'International Tables Vol C Tables 4.2.6.8 and 6.1.1.4'

loop_
_geom_angle_atom_site_label_1
_geom_angle_atom_site_label_2
_geom_angle_atom_site_label_3
_geom_angle
_geom_angle_site_symmetry_1
_geom_angle_site_symmetry_3
_geom_angle_publ_flag
O1 Dy1 O4 98.0(3) . . ?
O1 Dy1 O7 164.6(3) . . ?
O1 Dy1 N1 86.3(3) . . ?
O1 Dy1 N2 78.4(3) . . ?
O1 Dy1 N3 92.1(3) . . ?
O1 Dy1 N4 90.6(3) . . ?
O4 Dy1 O7 95.1(3) . . ?
O4 Dy1 N1 85.3(3) . . ?
O4 Dy1 N2 150.2(3) . . ?
O4 Dy1 N3 144.2(3) . . ?
O4 Dy1 N4 80.9(3) . . ?
O7 Dy1 N1 86.8(3) . . ?
O7 Dy1 N2 86.2(4) . . ?
O7 Dy1 N3 81.9(3) . . ?
O7 Dy1 N4 99.4(3) . . ?
N1 Dy1 N4 165.2(3) . . ?
N2 Dy1 N1 65.0(3) . . ?
N2 Dy1 N4 128.4(3) . . ?
N3 Dy1 N1 129.8(3) . . ?
N3 Dy1 N2 65.5(3) . . ?
N3 Dy1 N4 64.7(3) . . ?
C15 O1 Dy1 178.2(7) . . ?
C21 O4 Dy1 164.1(15) . . ?
C21A O4 Dy1 177.1(17) . . ?
C27 O7 Dy1 163.4(14) . . ?
C27A O7 Dy1 158.9(18) . . ?
C1 N1 Dy1 123.9(7) . . ?
C1 N1 C5 117.7(9) . . ?
C5 N1 Dy1 118.4(6) . . ?
C6 N2 Dy1 121.2(7) . . ?
C6 N2 C7 120.4(10) . . ?
C7 N2 Dy1 118.3(8) . . ?
C8 N3 Dy1 118.4(7) . . ?
C9 N3 Dy1 121.6(8) . . ?
C9 N3 C8 120.0(10) . . ?
C10 N4 Dy1 117.0(7) . . ?
C10 N4 C14 118(3) . . ?
C14 N4 Dy1 125(3) . . ?
C14A N4 Dy1 127(3) . . ?
C14A N4 C10 114(3) . . ?
O2 N5 C18 117.3(10) . . ?
O3 N5 O2 122.4(10) . . ?
O3 N5 C18 120.2(11) . . ?
O5 N6 O6 119(2) . . ?
O5 N6 C24 125(2) . . ?
O6 N6 C24 116(3) . . ?
O5A N6A C24A 112(3) . . ?
O6A N6A O5A 126(3) . . ?
O6A N6A C24A 122(3) . . ?
O8 N7 O9 122(2) . . ?
O8 N7 C30 120(2) . . ?
O9 N7 C30 118(2) . . ?
O8A N7A O9A 127(4) . . ?
O8A N7A C30A 118(4) . . ?
O9A N7A C30A 115(4) . . ?
N1 C1 H1 118.2 . . ?
N1 C1 C2 123.7(11) . . ?
C2 C1 H1 118.2 . . ?
C1 C2 H2 121.9 . . ?
C3 C2 C1 116.3(10) . . ?
C3 C2 H2 121.9 . . ?
C2 C3 Cl1 118.9(9) . . ?
C4 C3 Cl1 120.4(10) . . ?
C4 C3 C2 120.6(10) . . ?
C3 C4 H4 121.1 . . ?
C5 C4 C3 117.8(11) . . ?
C5 C4 H4 121.1 . . ?
N1 C5 C4 123.9(10) . . ?
N1 C5 C6 116.0(9) . . ?
C4 C5 C6 120.2(10) . . ?
N2 C6 C5 119.2(10) . . ?
N2 C6 H6 120.4 . . ?
C5 C6 H6 120.4 . . ?
N2 C7 H7A 110.5 . . ?
N2 C7 H7B 110.5 . . ?
N2 C7 C8 106.3(12) . . ?
H7A C7 H7B 108.7 . . ?
C8 C7 H7A 110.5 . . ?
C8 C7 H7B 110.5 . . ?
N3 C8 C7 108.5(12) . . ?
N3 C8 H8A 110.0 . . ?
N3 C8 H8B 110.0 . . ?
C7 C8 H8A 110.0 . . ?
C7 C8 H8B 110.0 . . ?
H8A C8 H8B 108.4 . . ?
N3 C9 H9 120.0 . . ?
N3 C9 C10 120.0(10) . . ?
C10 C9 H9 120.0 . . ?
N4 C10 C9 116.4(9) . . ?
N4 C10 C11 119(2) . . ?
C11 C10 C9 125(2) . . ?
C11A C10 N4 126(2) . . ?
C11A C10 C9 117(2) . . ?
C10 C11 H11 119.6 . . ?
C12 C11 C10 121(5) . . ?
C12 C11 H11 119.6 . . ?
C10 C11A H11A 121.6 . . ?
C10 C11A C12A 117(4) . . ?
C12A C11A H11A 121.6 . . ?
C11 C12 Cl2 116(4) . . ?
C11 C12 C13 120(4) . . ?
C13 C12 Cl2 123(3) . . ?
C11A C12A Cl2A 123(3) . . ?
C13A C12A Cl2A 116(2) . . ?
C13A C12A C11A 121(3) . . ?
C12 C13 H13 119.4 . . ?
C12 C13 C14 121(4) . . ?
C14 C13 H13 119.4 . . ?
C12A C13A H13A 124.1 . . ?
C14A C13A C12A 112(3) . . ?
C14A C13A H13A 124.1 . . ?
N4 C14 C13 120(4) . . ?
N4 C14 H14 119.9 . . ?
C13 C14 H14 119.9 . . ?
N4 C14A C13A 130(4) . . ?
N4 C14A H14A 114.9 . . ?
C13A C14A H14A 114.9 . . ?
O1 C15 C16 122.9(9) . . ?
O1 C15 C20 123.1(10) . . ?
C16 C15 C20 113.9(9) . . ?
C15 C16 Cl3 117.6(8) . . ?
C17 C16 Cl3 118.7(9) . . ?
C17 C16 C15 123.7(10) . . ?
C16 C17 H17 120.9 . . ?
C16 C17 C18 118.2(11) . . ?
C18 C17 H17 120.9 . . ?
C17 C18 N5 119.9(11) . . ?
C19 C18 N5 118.0(10) . . ?
C19 C18 C17 122.1(10) . . ?
C18 C19 H19 121.2 . . ?
C20 C19 C18 117.7(9) . . ?
C20 C19 H19 121.1 . . ?
C15 C20 Cl4 116.5(8) . . ?
C19 C20 Cl4 119.1(8) . . ?
C19 C20 C15 124.4(10) . . ?
O4 C21 C22 124(3) . . ?
O4 C21 C26 120(3) . . ?
C26 C21 C22 116(3) . . ?
O4 C21A C22A 116(3) . . ?
O4 C21A C26A 125(3) . . ?
C22A C21A C26A 119(3) . . ?
C21 C22 Cl5 119(2) . . ?
C23 C22 Cl5 121(2) . . ?
C23 C22 C21 120(3) . . ?
C21A C22A Cl5A 119(2) . . ?
C21A C22A C23A 123(3) . . ?
C23A C22A Cl5A 118(2) . . ?
C22 C23 H23 121.6 . . ?
C22 C23 C24 117(3) . . ?
C24 C23 H23 121.6 . . ?
C22A C23A H23A 123.3 . . ?
C24A C23A C22A 113(3) . . ?
C24A C23A H23A 123.3 . . ?
C23 C24 N6 111(2) . . ?
C25 C24 N6 124(3) . . ?
C25 C24 C23 124(3) . . ?
C23A C24A N6A 119(3) . . ?
C25A C24A N6A 114(3) . . ?
C25A C24A C23A 127(3) . . ?
C24 C25 H25 120.4 . . ?
C24 C25 C26 119(3) . . ?
C26 C25 H25 120.4 . . ?
C24A C25A H25A 121.5 . . ?
C24A C25A C26A 117(3) . . ?
C26A C25A H25A 121.5 . . ?
C21 C26 Cl6 117(2) . . ?
C25 C26 Cl6 120(2) . . ?
C25 C26 C21 123(3) . . ?
C21A C26A Cl6A 121(2) . . ?
C21A C26A C25A 121(3) . . ?
C25A C26A Cl6A 118(2) . . ?
O7 C27 C28 120.2(19) . . ?
O7 C27 C32 126.5(18) . . ?
C32 C27 C28 113(2) . . ?
O7 C27A C28A 126(3) . . ?
C32A C27A O7 118(3) . . ?
C32A C27A C28A 115(3) . . ?
C27 C28 Cl7 118.5(17) . . ?
C29 C28 Cl7 115.6(15) . . ?
C29 C28 C27 125.9(19) . . ?
C27A C28A Cl7A 116(3) . . ?
C29A C28A Cl7A 118(3) . . ?
C29A C28A C27A 126(3) . . ?
C28 C29 H29 122.0 . . ?
C28 C29 C30 116.1(17) . . ?
C30 C29 H29 122.0 . . ?
C28A C29A H29A 122.7 . . ?
C28A C29A C30A 115(3) . . ?
C30A C29A H29A 122.7 . . ?
N7 C30 C29 119(2) . . ?
C31 C30 N7 120.5(19) . . ?
C31 C30 C29 120.8(18) . . ?
C29A C30A N7A 118(3) . . ?
C31A C30A N7A 115(3) . . ?
C31A C30A C29A 127(3) . . ?
C30 C31 H31 120.6 . . ?
C32 C31 C30 118.8(18) . . ?
C32 C31 H31 120.6 . . ?
C30A C31A H31A 123.3 . . ?
C30A C31A C32A 113(3) . . ?
C32A C31A H31A 123.3 . . ?
C27 C32 Cl8 117.7(15) . . ?
C31 C32 Cl8 117.3(15) . . ?
C31 C32 C27 125.0(18) . . ?
C27A C32A Cl8A 118(3) . . ?
C27A C32A C31A 124(3) . . ?
C31A C32A Cl8A 118(3) . . ?

loop_
_geom_bond_atom_site_label_1
_geom_bond_atom_site_label_2
_geom_bond_distance
_geom_bond_site_symmetry_2
_geom_bond_publ_flag
Dy1 O1 2.171(7) . ?
Dy1 O4 2.175(7) . ?
Dy1 O7 2.180(8) . ?
Dy1 N1 2.531(9) . ?
Dy1 N2 2.486(9) . ?
Dy1 N3 2.479(9) . ?
Dy1 N4 2.558(9) . ?
Cl1 C3 1.722(11) . ?
Cl2 C12 1.75(4) . ?
Cl2A C12A 1.72(3) . ?
Cl3 C16 1.744(11) . ?
Cl4 C20 1.743(11) . ?
Cl5 C22 1.71(3) . ?
Cl5A C22A 1.70(3) . ?
Cl6 C26 1.71(3) . ?
Cl6A C26A 1.72(3) . ?
Cl7 C28 1.737(19) . ?
Cl7A C28A 1.77(3) . ?
Cl8 C32 1.747(19) . ?
Cl8A C32A 1.73(3) . ?
O1 C15 1.279(12) . ?
O2 N5 1.244(13) . ?
O3 N5 1.208(13) . ?
O4 C21 1.33(4) . ?
O4 C21A 1.29(4) . ?
O5 N6 1.19(3) . ?
O5A N6A 1.28(4) . ?
O6 N6 1.27(3) . ?
O6A N6A 1.10(3) . ?
O7 C27 1.24(3) . ?
O7 C27A 1.39(4) . ?
O8 N7 1.24(3) . ?
O8A N7A 1.21(5) . ?
O9 N7 1.26(3) . ?
O9A N7A 1.29(6) . ?
N1 C1 1.324(13) . ?
N1 C5 1.349(14) . ?
N2 C6 1.268(14) . ?
N2 C7 1.481(14) . ?
N3 C8 1.451(15) . ?
N3 C9 1.266(14) . ?
N4 C10 1.363(13) . ?
N4 C14 1.37(6) . ?
N4 C14A 1.31(5) . ?
N5 C18 1.456(14) . ?
N6 C24 1.47(3) . ?
N6A C24A 1.54(3) . ?
N7 C30 1.41(3) . ?
N7A C30A 1.49(4) . ?
C1 H1 0.9300 . ?
C1 C2 1.415(15) . ?
C2 H2 0.9300 . ?
C2 C3 1.399(17) . ?
C3 C4 1.380(16) . ?
C4 H4 0.9300 . ?
C4 C5 1.375(15) . ?
C5 C6 1.485(14) . ?
C6 H6 0.9300 . ?
C7 H7A 0.9700 . ?
C7 H7B 0.9700 . ?
C7 C8 1.52(2) . ?
C8 H8A 0.9700 . ?
C8 H8B 0.9700 . ?
C9 H9 0.9300 . ?
C9 C10 1.453(15) . ?
C10 C11 1.44(6) . ?
C10 C11A 1.35(6) . ?
C11 H11 0.9300 . ?
C11 C12 1.28(6) . ?
C11A H11A 0.9300 . ?
C11A C12A 1.45(6) . ?
C12 C13 1.34(5) . ?
C12A C13A 1.44(4) . ?
C13 H13 0.9300 . ?
C13 C14 1.38(6) . ?
C13A H13A 0.9300 . ?
C13A C14A 1.42(5) . ?
C14 H14 0.9300 . ?
C14A H14A 0.9300 . ?
C15 C16 1.416(15) . ?
C15 C20 1.419(14) . ?
C16 C17 1.361(15) . ?
C17 H17 0.9300 . ?
C17 C18 1.393(16) . ?
C18 C19 1.377(15) . ?
C19 H19 0.9300 . ?
C19 C20 1.362(14) . ?
C21 C22 1.50(4) . ?
C21 C26 1.38(4) . ?
C21A C22A 1.38(4) . ?
C21A C26A 1.39(4) . ?
C22 C23 1.37(3) . ?
C22A C23A 1.43(4) . ?
C23 H23 0.9300 . ?
C23 C24 1.43(4) . ?
C23A H23A 0.9300 . ?
C23A C24A 1.40(4) . ?
C24 C25 1.32(4) . ?
C24A C25A 1.35(4) . ?
C25 H25 0.9300 . ?
C25 C26 1.37(4) . ?
C25A H25A 0.9300 . ?
C25A C26A 1.40(3) . ?
C27 C28 1.40(3) . ?
C27 C32 1.40(3) . ?
C27A C28A 1.43(4) . ?
C27A C32A 1.34(5) . ?
C28 C29 1.40(3) . ?
C28A C29A 1.32(5) . ?
C29 H29 0.9300 . ?
C29 C30 1.42(3) . ?
C29A H29A 0.9300 . ?
C29A C30A 1.40(5) . ?
C30 C31 1.39(2) . ?
C30A C31A 1.34(4) . ?
C31 H31 0.9300 . ?
C31 C32 1.37(3) . ?
C31A H31A 0.9300 . ?
C31A C32A 1.45(5) . ?

loop_
_geom_torsion_atom_site_label_1
_geom_torsion_atom_site_label_2
_geom_torsion_atom_site_label_3
_geom_torsion_atom_site_label_4
_geom_torsion
_geom_torsion_site_symmetry_1
_geom_torsion_site_symmetry_2
_geom_torsion_site_symmetry_3
_geom_torsion_site_symmetry_4
_geom_torsion_publ_flag
Dy1 O4 C21 C22 -7(8) . . . . ?
Dy1 O4 C21 C26 175(4) . . . . ?
Dy1 O7 C27 C28 105(4) . . . . ?
Dy1 O7 C27 C32 -71(5) . . . . ?
Dy1 O7 C27A C28A 71(8) . . . . ?
Dy1 O7 C27A C32A -116(4) . . . . ?
Dy1 N1 C1 C2 -178.9(8) . . . . ?
Dy1 N1 C5 C4 178.9(9) . . . . ?
Dy1 N1 C5 C6 -2.5(14) . . . . ?
Dy1 N2 C6 C5 4.1(18) . . . . ?
Dy1 N2 C7 C8 41.6(16) . . . . ?
Dy1 N3 C8 C7 42.5(16) . . . . ?
Dy1 N3 C9 C10 -2.9(14) . . . . ?
Dy1 N4 C10 C9 -5.9(12) . . . . ?
Dy1 N4 C10 C11 176(5) . . . . ?
Dy1 N4 C10 C11A 170(5) . . . . ?
Dy1 N4 C14 C13 -178(3) . . . . ?
Dy1 N4 C14A C13A -164(3) . . . . ?
Cl1 C3 C4 C5 -179.0(9) . . . . ?
Cl2 C12 C13 C14 175(5) . . . . ?
Cl2A C12A C13A C14A -179(3) . . . . ?
Cl3 C16 C17 C18 178.1(8) . . . . ?
Cl5 C22 C23 C24 -177.9(18) . . . . ?
Cl5A C22A C23A C24A -177.9(19) . . . . ?
Cl7 C28 C29 C30 -175.6(14) . . . . ?
Cl7A C28A C29A C30A 180(2) . . . . ?
O1 C15 C16 Cl3 1.5(14) . . . . ?
O1 C15 C16 C17 -178.6(10) . . . . ?
O1 C15 C20 Cl4 -0.7(13) . . . . ?
O1 C15 C20 C19 179.8(9) . . . . ?
O2 N5 C18 C17 -8.4(16) . . . . ?
O2 N5 C18 C19 171.6(10) . . . . ?
O3 N5 C18 C17 171.0(11) . . . . ?
O3 N5 C18 C19 -9.0(16) . . . . ?
O4 C21 C22 Cl5 0(4) . . . . ?
O4 C21 C22 C23 -179(3) . . . . ?
O4 C21 C26 Cl6 3(4) . . . . ?
O4 C21 C26 C25 180(3) . . . . ?
O4 C21A C22A Cl5A -4(4) . . . . ?
O4 C21A C22A C23A 178(3) . . . . ?
O4 C21A C26A Cl6A 1(4) . . . . ?
O4 C21A C26A C25A -175(3) . . . . ?
O5 N6 C24 C23 2(3) . . . . ?
O5 N6 C24 C25 -179(3) . . . . ?
O5A N6A C24A C23A -2(3) . . . . ?
O5A N6A C24A C25A 178(2) . . . . ?
O6 N6 C24 C23 -175(2) . . . . ?
O6 N6 C24 C25 4(4) . . . . ?
O6A N6A C24A C23A 179(2) . . . . ?
O6A N6A C24A C25A -2(4) . . . . ?
O7 C27 C28 Cl7 2(3) . . . . ?
O7 C27 C28 C29 -180(2) . . . . ?
O7 C27 C32 Cl8 -4(3) . . . . ?
O7 C27 C32 C31 175(2) . . . . ?
O7 C27A C28A Cl7A -9(5) . . . . ?
O7 C27A C28A C29A 176(4) . . . . ?
O7 C27A C32A Cl8A 3(5) . . . . ?
O7 C27A C32A C31A -174(3) . . . . ?
O8 N7 C30 C29 5(3) . . . . ?
O8 N7 C30 C31 -174(2) . . . . ?
O8A N7A C30A C29A 13(4) . . . . ?
O8A N7A C30A C31A -171(3) . . . . ?
O9 N7 C30 C29 -173.8(18) . . . . ?
O9 N7 C30 C31 7(3) . . . . ?
O9A N7A C30A C29A -168(3) . . . . ?
O9A N7A C30A C31A 8(4) . . . . ?
N1 C1 C2 C3 2.7(17) . . . . ?
N1 C5 C6 N2 -0.9(19) . . . . ?
N2 C7 C8 N3 -51.9(16) . . . . ?
N3 C9 C10 N4 5.9(16) . . . . ?
N3 C9 C10 C11 -176(6) . . . . ?
N3 C9 C10 C11A -170(5) . . . . ?
N4 C10 C11 C12 6(12) . . . . ?
N4 C10 C11A C12A -6(9) . . . . ?
N5 C18 C19 C20 -179.9(9) . . . . ?
N6 C24 C25 C26 -177(2) . . . . ?
N6A C24A C25A C26A -178(2) . . . . ?
N7 C30 C31 C32 -179.5(19) . . . . ?
N7A C30A C31A C32A -179(3) . . . . ?
C1 N1 C5 C4 1.5(18) . . . . ?
C1 N1 C5 C6 -179.9(11) . . . . ?
C1 C2 C3 Cl1 178.8(9) . . . . ?
C1 C2 C3 C4 -3.5(17) . . . . ?
C2 C3 C4 C5 3.3(19) . . . . ?
C3 C4 C5 N1 -2.3(19) . . . . ?
C3 C4 C5 C6 179.1(12) . . . . ?
C4 C5 C6 N2 177.7(13) . . . . ?
C5 N1 C1 C2 -1.7(17) . . . . ?
C6 N2 C7 C8 -141.3(14) . . . . ?
C7 N2 C6 C5 -173.0(14) . . . . ?
C8 N3 C9 C10 178.4(12) . . . . ?
C9 N3 C8 C7 -138.8(12) . . . . ?
C9 C10 C11 C12 -172(6) . . . . ?
C9 C10 C11A C12A 169(4) . . . . ?
C10 N4 C14 C13 -1(6) . . . . ?
C10 N4 C14A C13A 1(6) . . . . ?
C10 C11 C12 Cl2 -178(6) . . . . ?
C10 C11 C12 C13 -8(12) . . . . ?
C10 C11A C12A Cl2A -178(5) . . . . ?
C10 C11A C12A C13A 5(9) . . . . ?
C11 C12 C13 C14 6(8) . . . . ?
C11A C12A C13A C14A -1(6) . . . . ?
C12 C13 C14 N4 -1(7) . . . . ?
C12A C13A C14A N4 -2(6) . . . . ?
C14 N4 C10 C9 177(3) . . . . ?
C14 N4 C10 C11 -1(6) . . . . ?
C14A N4 C10 C9 -172(3) . . . . ?
C14A N4 C10 C11A 4(6) . . . . ?
C15 C16 C17 C18 -1.8(17) . . . . ?
C16 C15 C20 Cl4 179.3(7) . . . . ?
C16 C15 C20 C19 -0.3(14) . . . . ?
C16 C17 C18 N5 -179.1(10) . . . . ?
C16 C17 C18 C19 0.9(17) . . . . ?
C17 C18 C19 C20 0.1(16) . . . . ?
C18 C19 C20 Cl4 180.0(8) . . . . ?
C18 C19 C20 C15 -0.5(15) . . . . ?
C20 C15 C16 Cl3 -178.5(7) . . . . ?
C20 C15 C16 C17 1.4(15) . . . . ?
C21 C22 C23 C24 1(3) . . . . ?
C21A C22A C23A C24A 0(4) . . . . ?
C22 C21 C26 Cl6 -175(2) . . . . ?
C22 C21 C26 C25 2(4) . . . . ?
C22 C23 C24 N6 178(2) . . . . ?
C22 C23 C24 C25 -2(4) . . . . ?
C22A C21A C26A Cl6A -177(2) . . . . ?
C22A C21A C26A C25A 7(4) . . . . ?
C22A C23A C24A N6A -179(2) . . . . ?
C22A C23A C24A C25A 2(4) . . . . ?
C23 C24 C25 C26 2(4) . . . . ?
C23A C24A C25A C26A 1(4) . . . . ?
C24 C25 C26 Cl6 175(2) . . . . ?
C24 C25 C26 C21 -2(4) . . . . ?
C24A C25A C26A Cl6A 177.9(19) . . . . ?
C24A C25A C26A C21A -6(4) . . . . ?
C26 C21 C22 Cl5 178(2) . . . . ?
C26 C21 C22 C23 -1(4) . . . . ?
C26A C21A C22A Cl5A 173(2) . . . . ?
C26A C21A C22A C23A -4(4) . . . . ?
C27 C28 C29 C30 6(3) . . . . ?
C27A C28A C29A C30A -5(5) . . . . ?
C28 C27 C32 Cl8 179.7(17) . . . . ?
C28 C27 C32 C31 -1(3) . . . . ?
C28 C29 C30 N7 175.9(18) . . . . ?
C28 C29 C30 C31 -5(3) . . . . ?
C28A C27A C32A Cl8A 177(3) . . . . ?
C28A C27A C32A C31A 0(5) . . . . ?
C28A C29A C30A N7A -179(3) . . . . ?
C28A C29A C30A C31A 6(5) . . . . ?
C29 C30 C31 C32 1(3) . . . . ?
C29A C30A C31A C32A -4(5) . . . . ?
C30 C31 C32 Cl8 -178.8(15) . . . . ?
C30 C31 C32 C27 2(3) . . . . ?
C30A C31A C32A Cl8A -176(2) . . . . ?
C30A C31A C32A C27A 1(5) . . . . ?
C32 C27 C28 Cl7 178.4(16) . . . . ?
C32 C27 C28 C29 -3(3) . . . . ?
C32A C27A C28A Cl7A 178(3) . . . . ?
C32A C27A C28A C29A 2(6) . . . . ?
